data_8107437
loop_
_publ_author_name
'Chen, Ren-Song'
'Ye, Jiang-Hai'
'Luo, Yu-Ling'
'Xu, Chuan-Yan'
'Zou, Juan'
'Zhang, Jing-Jie'

_publ_section_title
;
 Crystal structure of
 1,2,3,5,13-pentamethoxy-6,7-dimethyl-1,2,3,4,4a,5,6,7,8,13b-decahydrobenzo[3&#x2032;,4&#x2032;]cycloocta[1&#x2032;,2&#x2032;:4,5]benzo[1,2-d][1,3]dioxole,
 C24H30O7
;
_journal_issue 2
_journal_name_full 'Zeitschrift f\"ur Kristallographie - New Crystal Structures'
_journal_page_first 349
_journal_page_last 351
_journal_paper_doi 10.1515/ncrs-2022-0580
_journal_volume 238
_journal_year 2023
_chemical_absolute_configuration unk
_chemical_formula_moiety 'C24 H30 O7'
_chemical_formula_sum 'C24 H30 O7'
_chemical_formula_weight 430.48
_chemical_name_systematic
;
1,2,3,5,13-pentamethoxy-6,7-dimethyl-1,2,3,4,
4a,5,6,7,8,13b-decahydrobenzo[3',4']
cycloocta[1',2':4,5]benzo[1,2-<i>d</i>][1,3]dioxole
;
_space_group_crystal_system orthorhombic
_space_group_IT_number 19
_space_group_name_Hall 'P 2ac 2ab'
_space_group_name_H-M_alt 'P 21 21 21'
_atom_sites_solution_hydrogens geom
_audit_creation_method SHELXL-2018/3
_cell_angle_alpha 90
_cell_angle_beta 90
_cell_angle_gamma 90
_cell_formula_units_Z 4
_cell_length_a 11.4194(5)
_cell_length_b 13.4657(6)
_cell_length_c 14.7549(7)
_cell_measurement_reflns_used 8363
_cell_measurement_temperature 273(2)
_cell_measurement_theta_max 24.46
_cell_measurement_theta_min 2.72
_cell_volume 2268.86(18)
_computing_cell_refinement 'Bruker SAINT'
_computing_data_collection 'Bruker APEX2'
_computing_data_reduction 'Bruker SAINT'
_computing_molecular_graphics 'Bruker SHELXTL'
_computing_publication_material 'Bruker SHELXTL'
_computing_structure_refinement 'SHELXL-2018/3 (Sheldrick, 2018)'
_computing_structure_solution 'SHELXT 2014/5 (Sheldrick, 2014)'
_diffrn_ambient_temperature 273(2)
_diffrn_measured_fraction_theta_full 0.991
_diffrn_measured_fraction_theta_max 0.991
_diffrn_measurement_device_type 'Bruker APEX-II CCD'
_diffrn_measurement_method '\f and \w scans'
_diffrn_radiation_type MoK\a
_diffrn_radiation_wavelength 0.71073
_diffrn_reflns_av_R_equivalents 0.0681
_diffrn_reflns_av_unetI/netI 0.0702
_diffrn_reflns_Laue_measured_fraction_full 0.991
_diffrn_reflns_Laue_measured_fraction_max 0.991
_diffrn_reflns_limit_h_max 17
_diffrn_reflns_limit_h_min -16
_diffrn_reflns_limit_k_max 20
_diffrn_reflns_limit_k_min -16
_diffrn_reflns_limit_l_max 22
_diffrn_reflns_limit_l_min -22
_diffrn_reflns_number 38597
_diffrn_reflns_point_group_measured_fraction_full 0.993
_diffrn_reflns_point_group_measured_fraction_max 0.988
_diffrn_reflns_theta_full 25.242
_diffrn_reflns_theta_max 32.088
_diffrn_reflns_theta_min 3.149
_exptl_absorpt_coefficient_mu 0.092
_exptl_absorpt_correction_T_max 0.7463
_exptl_absorpt_correction_T_min 0.6946
_exptl_absorpt_correction_type multi-scan
_exptl_absorpt_process_details
;
 SADABS 2016/2: Krause, L., Herbst-Irmer, R., Sheldrick G.M. & Stalke D.,
 J. Appl. Cryst. 48 (2015) 3-10
;
_exptl_crystal_colour colourless
_exptl_crystal_density_diffrn 1.260
_exptl_crystal_description block
_exptl_crystal_F_000 920
_exptl_crystal_size_max 0.20
_exptl_crystal_size_mid 0.19
_exptl_crystal_size_min 0.18
_refine_diff_density_max 0.123
_refine_diff_density_min -0.133
_refine_diff_density_rms 0.030
_refine_ls_abs_structure_details
;
 Flack x determined using 1282 quotients [(I+)-(I-)]/[(I+)+(I-)]
 (Parsons, Flack and Wagner, Acta Cryst. B69 (2013) 249-259).
;
_refine_ls_abs_structure_Flack -0.4(4)
_refine_ls_extinction_coef .
_refine_ls_extinction_method none
_refine_ls_goodness_of_fit_ref 1.006
_refine_ls_hydrogen_treatment constr
_refine_ls_matrix_type full
_refine_ls_number_parameters 287
_refine_ls_number_reflns 7847
_refine_ls_number_restraints 0
_refine_ls_restrained_S_all 1.006
_refine_ls_R_factor_all 0.1295
_refine_ls_R_factor_gt 0.0535
_refine_ls_shift/su_max 0.000
_refine_ls_shift/su_mean 0.000
_refine_ls_structure_factor_coef Fsqd
_refine_ls_weighting_details 'w=1/[\s^2^(Fo^2^)+(0.0547P)^2^] where P=(Fo^2^+2Fc^2^)/3'
_refine_ls_weighting_scheme calc
_refine_ls_wR_factor_gt 0.1014
_refine_ls_wR_factor_ref 0.1239
_reflns_Friedel_coverage 0.794
_reflns_Friedel_fraction_full 0.997
_reflns_Friedel_fraction_max 0.984
_reflns_number_gt 4033
_reflns_number_total 7847
_reflns_threshold_expression 'I > 2\s(I)'
_cod_data_source_file suppl_j_ncrs-2022-0580_suppl.cif
_cod_data_source_block A
_cod_database_code 8107437
_shelx_shelxl_version_number 2018/3
_shelx_space_group_comment
;
The symmetry employed for this shelxl refinement is uniquely defined
by the following loop, which should always be used as a source of
symmetry information in preference to the above space-group names.
They are only intended as comments.
;
_exptl_absorpt_special_details
;
 The following wavelength and cell were deduced by SADABS from the
 direction cosines etc. They are given here for emergency use only:
 CELL 0.71093    4.869    6.795   14.363   90.016   96.594   89.997
;

loop_
_space_group_symop_operation_xyz
'x, y, z'
'x+1/2, -y+1/2, -z'
'-x, y+1/2, -z+1/2'
'-x+1/2, -y, z+1/2'

loop_
_atom_site_label
_atom_site_type_symbol
_atom_site_fract_x
_atom_site_fract_y
_atom_site_fract_z
_atom_site_U_iso_or_equiv
_atom_site_adp_type
_atom_site_occupancy
_atom_site_site_symmetry_order
_atom_site_calc_flag
_atom_site_refinement_flags_posn
_atom_site_refinement_flags_adp
_atom_site_refinement_flags_occupancy
_atom_site_disorder_assembly
_atom_site_disorder_group
C1 C 0.49846(19) 0.50795(17) 0.44379(16) 0.0440(5) Uani 1 1 d . . . . .
C2 C 0.3969(2) 0.47133(18) 0.48311(16) 0.0470(5) Uani 1 1 d . . . . .
C3 C 0.4016(2) 0.43315(18) 0.57058(18) 0.0495(6) Uani 1 1 d . . . . .
C4 C 0.5066(2) 0.43383(18) 0.61713(17) 0.0491(6) Uani 1 1 d . . . . .
C5 C 0.6084(2) 0.47338(16) 0.57868(15) 0.0421(5) Uani 1 1 d . . . . .
C6 C 0.71815(19) 0.47068(16) 0.63822(16) 0.0452(5) Uani 1 1 d . . . . .
C7 C 0.8029(2) 0.38308(17) 0.62299(18) 0.0531(6) Uani 1 1 d . . . . .
C8 C 0.8877(2) 0.39572(18) 0.54345(19) 0.0558(6) Uani 1 1 d . . . . .
C9 C 0.8278(2) 0.40561(18) 0.44972(18) 0.0557(6) Uani 1 1 d . . . . .
C10 C 0.8081(2) 0.51212(18) 0.42367(15) 0.0475(6) Uani 1 1 d . . . . .
C11 C 0.8994(2) 0.5620(2) 0.38063(17) 0.0541(6) Uani 1 1 d . . . . .
C12 C 0.8862(2) 0.6606(2) 0.36357(17) 0.0547(6) Uani 1 1 d . . . . .
C13 C 0.7856(2) 0.71171(18) 0.38611(16) 0.0499(6) Uani 1 1 d . . . . .
C14 C 0.6935(2) 0.66495(17) 0.42742(16) 0.0438(5) Uani 1 1 d . . . . .
C15 C 0.70480(19) 0.56269(16) 0.44648(15) 0.0421(5) Uani 1 1 d . . . . .
C16 C 0.60472(19) 0.51218(16) 0.49107(15) 0.0411(5) Uani 1 1 d . . . . .
C17 C 0.9797(3) 0.3122(2) 0.5431(3) 0.0876(10) Uani 1 1 d . . . . .
C18 C 0.7365(3) 0.28465(19) 0.6222(2) 0.0700(8) Uani 1 1 d . . . . .
H18 H 0.692865 0.278952 0.566840 0.105 Uiso 1 1 calc R U . . .
C19 C 0.9183(3) 0.8206(2) 0.3393(3) 0.0795(10) Uani 1 1 d . . . . .
H19 H 0.928751 0.862969 0.286689 0.095 Uiso 1 1 calc R U . . .
C20 C 0.4865(3) 0.4698(3) 0.2891(2) 0.0836(10) Uani 1 1 d . . . . .
C21 C 0.2230(3) 0.5536(3) 0.4513(3) 0.1150(15) Uani 1 1 d . . . . .
C22 C 0.2938(3) 0.3690(4) 0.6946(3) 0.1150(16) Uani 1 1 d . . . . .
C23 C 0.7298(3) 0.6428(2) 0.6723(2) 0.0644(8) Uani 1 1 d . . . . .
C24 C 0.5377(3) 0.7780(2) 0.3945(3) 0.0791(9) Uani 1 1 d . . . . .
H2 H 0.311543 0.424855 0.732576 0.173 Uiso 1 1 calc R U . . .
H3 H 0.958921 0.850502 0.390171 0.095 Uiso 1 1 calc R U . . .
H4 H 0.967554 0.528807 0.364034 0.065 Uiso 1 1 calc R U . . .
H5 H 0.589200 0.831735 0.378981 0.119 Uiso 1 1 calc R U . . .
H6 H 0.467880 0.804064 0.421814 0.119 Uiso 1 1 calc R U . . .
H7 H 0.517520 0.741731 0.340718 0.119 Uiso 1 1 calc R U . . .
H8 H 0.509726 0.407404 0.675315 0.059 Uiso 1 1 calc R U . . .
H9 H 0.148062 0.544075 0.423131 0.173 Uiso 1 1 calc R U . . .
H10 H 0.212852 0.561636 0.515421 0.173 Uiso 1 1 calc R U . . .
H11 H 0.259591 0.611849 0.426651 0.173 Uiso 1 1 calc R U . . .
H12 H 0.481537 0.500344 0.230399 0.125 Uiso 1 1 calc R U . . .
H13 H 0.418432 0.429423 0.299058 0.125 Uiso 1 1 calc R U . . .
H14 H 0.555407 0.429084 0.291967 0.125 Uiso 1 1 calc R U . . .
H15 H 0.216849 0.344742 0.708660 0.173 Uiso 1 1 calc R U . . .
H16 H 0.350180 0.317312 0.704978 0.173 Uiso 1 1 calc R U . . .
H17 H 0.701651 0.626038 0.731656 0.097 Uiso 1 1 calc R U . . .
H18A H 0.664987 0.661890 0.634637 0.097 Uiso 1 1 calc R U . . .
H20 H 0.683669 0.282414 0.672802 0.105 Uiso 1 1 calc R U . . .
H22 H 0.791157 0.230705 0.626530 0.105 Uiso 1 1 calc R U . . .
H23A H 0.930183 0.457880 0.553978 0.067 Uiso 1 1 calc R U . . .
H23 H 0.784119 0.696947 0.676637 0.097 Uiso 1 1 calc R U . . .
H24 H 0.942610 0.250396 0.527868 0.131 Uiso 1 1 calc R U . . .
H25 H 1.014689 0.307074 0.602037 0.131 Uiso 1 1 calc R U . . .
H26 H 1.039093 0.326967 0.499069 0.131 Uiso 1 1 calc R U . . .
H27 H 0.753136 0.371310 0.451087 0.067 Uiso 1 1 calc R U . . .
H28 H 0.876347 0.373897 0.404182 0.067 Uiso 1 1 calc R U . . .
H29 H 0.852288 0.380861 0.677260 0.064 Uiso 1 1 calc R U . . .
H30 H 0.690596 0.465121 0.700920 0.054 Uiso 1 1 calc R U . . .
O1 O 0.49263(15) 0.54482(13) 0.35697(12) 0.0564(5) Uani 1 1 d . . . . .
O2 O 0.29393(15) 0.47072(15) 0.43458(13) 0.0631(5) Uani 1 1 d . . . . .
O3 O 0.29794(16) 0.39812(16) 0.60341(14) 0.0739(6) Uani 1 1 d . . . . .
O4 O 0.78631(13) 0.55974(11) 0.63391(11) 0.0473(4) Uani 1 1 d . . . . .
O5 O 0.59518(15) 0.71314(12) 0.45709(12) 0.0551(4) Uani 1 1 d . . . . .
O6 O 0.96374(18) 0.72453(16) 0.32169(15) 0.0736(6) Uani 1 1 d . . . . .
O7 O 0.79642(17) 0.81004(12) 0.35949(14) 0.0651(5) Uani 1 1 d . . . . .

loop_
_atom_site_aniso_label
_atom_site_aniso_U_11
_atom_site_aniso_U_22
_atom_site_aniso_U_33
_atom_site_aniso_U_23
_atom_site_aniso_U_13
_atom_site_aniso_U_12
O1 0.0586(10) 0.0660(11) 0.0445(10) 0.0045(8) -0.0090(8) -0.0128(9)
C1 0.0428(13) 0.0449(12) 0.0443(13) 0.0013(10) -0.0034(10) -0.0024(10)
O2 0.0423(10) 0.0818(12) 0.0651(11) -0.0031(10) -0.0115(9) -0.0114(9)
C2 0.0385(12) 0.0491(12) 0.0533(14) -0.0017(11) -0.0036(11) -0.0030(11)
O3 0.0501(10) 0.0975(15) 0.0742(13) 0.0226(11) 0.0035(10) -0.0193(11)
C3 0.0406(13) 0.0501(13) 0.0578(15) 0.0042(11) 0.0043(12) -0.0050(11)
C4 0.0491(14) 0.0491(13) 0.0490(14) 0.0048(11) 0.0012(11) 0.0014(11)
C8 0.0480(14) 0.0490(13) 0.0704(17) -0.0130(12) -0.0084(13) 0.0131(12)
C23 0.0618(17) 0.0527(14) 0.0787(19) -0.0194(14) 0.0084(15) 0.0038(13)
C5 0.0404(12) 0.0392(11) 0.0468(12) -0.0022(10) -0.0008(10) 0.0045(10)
C6 0.0441(12) 0.0456(12) 0.0459(12) -0.0004(10) -0.0047(11) 0.0018(10)
C7 0.0532(14) 0.0480(13) 0.0580(15) -0.0024(11) -0.0158(13) 0.0116(12)
C16 0.0361(11) 0.0420(11) 0.0453(12) -0.0018(10) -0.0007(10) 0.0010(10)
C15 0.0369(11) 0.0498(12) 0.0397(12) -0.0050(9) -0.0033(10) -0.0032(10)
C9 0.0524(15) 0.0542(14) 0.0604(16) -0.0179(12) 0.0020(13) 0.0067(11)
C10 0.0433(13) 0.0557(14) 0.0435(12) -0.0118(11) 0.0013(11) -0.0007(11)
C11 0.0368(12) 0.0694(17) 0.0562(15) -0.0205(13) 0.0061(11) -0.0047(12)
O4 0.0440(9) 0.0445(8) 0.0533(9) -0.0116(7) -0.0020(8) 0.0042(7)
C13 0.0516(15) 0.0509(13) 0.0471(13) -0.0066(10) -0.0023(12) -0.0138(11)
C21 0.074(2) 0.161(4) 0.111(3) -0.028(3) -0.038(2) 0.050(3)
C17 0.073(2) 0.073(2) 0.117(3) -0.0148(19) -0.004(2) 0.0351(17)
C24 0.0658(19) 0.0735(19) 0.098(2) 0.0221(18) -0.0161(18) 0.0070(16)
O7 0.0652(11) 0.0548(10) 0.0753(13) 0.0013(9) 0.0112(11) -0.0159(9)
O6 0.0645(13) 0.0782(13) 0.0781(14) -0.0139(11) 0.0251(11) -0.0296(11)
O5 0.0483(10) 0.0530(9) 0.0640(11) 0.0076(8) 0.0053(9) 0.0078(8)
C14 0.0374(12) 0.0508(13) 0.0431(12) -0.0034(10) 0.0008(10) -0.0006(10)
C12 0.0447(14) 0.0693(17) 0.0501(14) -0.0152(13) 0.0064(12) -0.0186(12)
C19 0.075(2) 0.068(2) 0.096(2) -0.0141(17) 0.0249(19) -0.0292(17)
C18 0.0757(19) 0.0476(14) 0.087(2) 0.0025(14) -0.0094(17) 0.0057(14)
C22 0.072(2) 0.176(4) 0.098(3) 0.068(3) 0.010(2) -0.027(3)
C20 0.103(3) 0.095(2) 0.0529(17) -0.0144(17) 0.0098(16) -0.009(2)

loop_
_atom_type_symbol
_atom_type_description
_atom_type_scat_dispersion_real
_atom_type_scat_dispersion_imag
_atom_type_scat_source
C C 0.0033 0.0016 'International Tables Vol C Tables 4.2.6.8 and 6.1.1.4'
H H 0.0000 0.0000 'International Tables Vol C Tables 4.2.6.8 and 6.1.1.4'
O O 0.0106 0.0060 'International Tables Vol C Tables 4.2.6.8 and 6.1.1.4'

loop_
_geom_angle_atom_site_label_1
_geom_angle_atom_site_label_2
_geom_angle_atom_site_label_3
_geom_angle
_geom_angle_site_symmetry_1
_geom_angle_site_symmetry_3
C1 O1 C20 113.7(2) . .
O1 C1 C2 118.5(2) . .
O1 C1 C16 119.4(2) . .
C2 C1 C16 122.0(2) . .
C2 O2 C21 113.4(2) . .
O2 C2 C1 119.9(2) . .
O2 C2 C3 120.9(2) . .
C1 C2 C3 119.2(2) . .
C3 O3 C22 117.9(2) . .
O3 C3 C4 125.4(2) . .
O3 C3 C2 115.1(2) . .
C4 C3 C2 119.5(2) . .
C3 C4 C5 121.5(2) . .
C3 C4 H8 119.3 . .
C5 C4 H8 119.3 . .
C7 C8 C17 110.7(2) . .
C7 C8 C9 114.5(2) . .
C17 C8 C9 111.2(2) . .
C7 C8 H23A 106.7 . .
C17 C8 H23A 106.7 . .
C9 C8 H23A 106.7 . .
O4 C23 H18A 109.5 . .
O4 C23 H23 109.5 . .
H18A C23 H23 109.5 . .
O4 C23 H17 109.5 . .
H18A C23 H17 109.5 . .
H23 C23 H17 109.5 . .
C16 C5 C4 119.6(2) . .
C16 C5 C6 124.4(2) . .
C4 C5 C6 116.0(2) . .
O4 C6 C5 113.57(18) . .
O4 C6 C7 107.05(17) . .
C5 C6 C7 116.63(19) . .
O4 C6 H30 106.3 . .
C5 C6 H30 106.3 . .
C7 C6 H30 106.3 . .
C18 C7 C8 113.9(2) . .
C18 C7 C6 110.7(2) . .
C8 C7 C6 115.1(2) . .
C18 C7 H29 105.4 . .
C8 C7 H29 105.4 . .
C6 C7 H29 105.4 . .
C5 C16 C1 118.2(2) . .
C5 C16 C15 124.0(2) . .
C1 C16 C15 117.71(19) . .
C10 C15 C14 120.2(2) . .
C10 C15 C16 122.1(2) . .
C14 C15 C16 117.7(2) . .
C10 C9 C8 112.1(2) . .
C10 C9 H28 109.2 . .
C8 C9 H28 109.2 . .
C10 C9 H27 109.2 . .
C8 C9 H27 109.2 . .
H28 C9 H27 107.9 . .
C11 C10 C15 120.3(2) . .
C11 C10 C9 117.7(2) . .
C15 C10 C9 121.9(2) . .
C12 C11 C10 118.1(2) . .
C12 C11 H4 120.9 . .
C10 C11 H4 120.9 . .
C23 O4 C6 113.43(18) . .
C14 C13 C12 121.2(2) . .
C14 C13 O7 129.3(2) . .
C12 C13 O7 109.5(2) . .
O2 C21 H10 109.5 . .
O2 C21 H9 109.5 . .
H10 C21 H9 109.5 . .
O2 C21 H11 109.5 . .
H10 C21 H11 109.5 . .
H9 C21 H11 109.5 . .
C8 C17 H24 109.5 . .
C8 C17 H25 109.5 . .
H24 C17 H25 109.5 . .
C8 C17 H26 109.5 . .
H24 C17 H26 109.5 . .
H25 C17 H26 109.5 . .
O5 C24 H5 109.5 . .
O5 C24 H6 109.5 . .
H5 C24 H6 109.5 . .
O5 C24 H7 109.5 . .
H5 C24 H7 109.5 . .
H6 C24 H7 109.5 . .
C13 O7 C19 103.9(2) . .
C12 O6 C19 104.6(2) . .
C14 O5 C24 117.3(2) . .
O5 C14 C13 123.7(2) . .
O5 C14 C15 118.3(2) . .
C13 C14 C15 117.9(2) . .
C11 C12 C13 122.4(2) . .
C11 C12 O6 128.3(3) . .
C13 C12 O6 109.4(2) . .
O6 C19 O7 107.6(2) . .
O6 C19 H19 110.2 . .
O7 C19 H19 110.2 . .
O6 C19 H3 110.2 . .
O7 C19 H3 110.2 . .
H19 C19 H3 108.5 . .
C7 C18 H18 109.5 . .
C7 C18 H20 109.5 . .
H18 C18 H20 109.5 . .
C7 C18 H22 109.5 . .
H18 C18 H22 109.5 . .
H20 C18 H22 109.5 . .
O3 C22 H16 109.5 . .
O3 C22 H15 109.5 . .
H16 C22 H15 109.5 . .
O3 C22 H2 109.5 . .
H16 C22 H2 109.5 . .
H15 C22 H2 109.5 . .
O1 C20 H14 109.5 . .
O1 C20 H12 109.5 . .
H14 C20 H12 109.5 . .
O1 C20 H13 109.5 . .
H14 C20 H13 109.5 . .
H12 C20 H13 109.5 . .

loop_
_geom_bond_atom_site_label_1
_geom_bond_atom_site_label_2
_geom_bond_distance
_geom_bond_site_symmetry_2
O1 C1 1.375(3) .
O1 C20 1.425(4) .
C1 C2 1.387(3) .
C1 C16 1.401(3) .
O2 C2 1.377(3) .
O2 C21 1.400(4) .
C2 C3 1.390(3) .
O3 C3 1.363(3) .
O3 C22 1.402(4) .
C3 C4 1.383(4) .
C4 C5 1.398(3) .
C4 H8 0.9300 .
C8 C7 1.531(4) .
C8 C17 1.539(3) .
C8 C9 1.548(4) .
C8 H23A 0.9800 .
C23 O4 1.410(3) .
C23 H18A 0.9600 .
C23 H23 0.9600 .
C23 H17 0.9600 .
C5 C16 1.395(3) .
C5 C6 1.531(3) .
C6 O4 1.431(3) .
C6 C7 1.542(3) .
C6 H30 0.9800 .
C7 C18 1.527(4) .
C7 H29 0.9800 .
C16 C15 1.484(3) .
C15 C10 1.404(3) .
C15 C14 1.411(3) .
C9 C10 1.502(4) .
C9 H28 0.9700 .
C9 H27 0.9700 .
C10 C11 1.393(3) .
C11 C12 1.360(4) .
C11 H4 0.9300 .
C13 C14 1.369(3) .
C13 C12 1.379(4) .
C13 O7 1.387(3) .
C21 H10 0.9600 .
C21 H9 0.9600 .
C21 H11 0.9600 .
C17 H24 0.9600 .
C17 H25 0.9600 .
C17 H26 0.9600 .
C24 O5 1.430(3) .
C24 H5 0.9600 .
C24 H6 0.9600 .
C24 H7 0.9600 .
O7 C19 1.431(3) .
O6 C12 1.381(3) .
O6 C19 1.418(4) .
O5 C14 1.369(3) .
C19 H19 0.9700 .
C19 H3 0.9700 .
C18 H18 0.9600 .
C18 H20 0.9600 .
C18 H22 0.9600 .
C22 H16 0.9600 .
C22 H15 0.9600 .
C22 H2 0.9600 .
C20 H14 0.9600 .
C20 H12 0.9600 .
C20 H13 0.9600 .

loop_
_geom_torsion_atom_site_label_1
_geom_torsion_atom_site_label_2
_geom_torsion_atom_site_label_3
_geom_torsion_atom_site_label_4
_geom_torsion
_geom_torsion_site_symmetry_1
_geom_torsion_site_symmetry_2
_geom_torsion_site_symmetry_3
_geom_torsion_site_symmetry_4
C20 O1 C1 C2 -76.3(3) . . . .
C20 O1 C1 C16 106.3(3) . . . .
C21 O2 C2 C1 -95.4(3) . . . .
C21 O2 C2 C3 86.3(3) . . . .
O1 C1 C2 O2 1.3(3) . . . .
C16 C1 C2 O2 178.5(2) . . . .
O1 C1 C2 C3 179.5(2) . . . .
C16 C1 C2 C3 -3.2(4) . . . .
C22 O3 C3 C4 6.5(4) . . . .
C22 O3 C3 C2 -173.0(3) . . . .
O2 C2 C3 O3 -1.2(3) . . . .
C1 C2 C3 O3 -179.5(2) . . . .
O2 C2 C3 C4 179.3(2) . . . .
C1 C2 C3 C4 1.0(4) . . . .
O3 C3 C4 C5 -178.6(2) . . . .
C2 C3 C4 C5 0.9(4) . . . .
C3 C4 C5 C16 -0.7(3) . . . .
C3 C4 C5 C6 179.2(2) . . . .
C16 C5 C6 O4 41.7(3) . . . .
C4 C5 C6 O4 -138.2(2) . . . .
C16 C5 C6 C7 -83.5(3) . . . .
C4 C5 C6 C7 96.6(3) . . . .
C17 C8 C7 C18 -59.2(3) . . . .
C9 C8 C7 C18 67.4(3) . . . .
C17 C8 C7 C6 171.5(2) . . . .
C9 C8 C7 C6 -61.9(3) . . . .
O4 C6 C7 C18 -177.4(2) . . . .
C5 C6 C7 C18 -49.0(3) . . . .
O4 C6 C7 C8 -46.6(3) . . . .
C5 C6 C7 C8 81.9(3) . . . .
C4 C5 C16 C1 -1.4(3) . . . .
C6 C5 C16 C1 178.8(2) . . . .
C4 C5 C16 C15 175.2(2) . . . .
C6 C5 C16 C15 -4.7(3) . . . .
O1 C1 C16 C5 -179.4(2) . . . .
C2 C1 C16 C5 3.3(3) . . . .
O1 C1 C16 C15 3.8(3) . . . .
C2 C1 C16 C15 -173.4(2) . . . .
C5 C16 C15 C10 66.3(3) . . . .
C1 C16 C15 C10 -117.1(2) . . . .
C5 C16 C15 C14 -113.5(2) . . . .
C1 C16 C15 C14 63.1(3) . . . .
C7 C8 C9 C10 93.5(3) . . . .
C17 C8 C9 C10 -140.1(2) . . . .
C14 C15 C10 C11 -1.2(3) . . . .
C16 C15 C10 C11 179.1(2) . . . .
C14 C15 C10 C9 174.7(2) . . . .
C16 C15 C10 C9 -5.0(3) . . . .
C8 C9 C10 C11 86.0(3) . . . .
C8 C9 C10 C15 -90.0(3) . . . .
C15 C10 C11 C12 1.4(3) . . . .
C9 C10 C11 C12 -174.6(2) . . . .
C5 C6 O4 C23 67.5(3) . . . .
C7 C6 O4 C23 -162.4(2) . . . .
C14 C13 O7 C19 167.7(3) . . . .
C12 C13 O7 C19 -13.1(3) . . . .
C24 O5 C14 C13 50.5(3) . . . .
C24 O5 C14 C15 -134.5(2) . . . .
C12 C13 C14 O5 175.2(2) . . . .
O7 C13 C14 O5 -5.7(4) . . . .
C12 C13 C14 C15 0.2(3) . . . .
O7 C13 C14 C15 179.3(2) . . . .
C10 C15 C14 O5 -175.0(2) . . . .
C16 C15 C14 O5 4.8(3) . . . .
C10 C15 C14 C13 0.3(3) . . . .
C16 C15 C14 C13 -179.9(2) . . . .
C10 C11 C12 C13 -1.0(4) . . . .
C10 C11 C12 O6 -179.6(2) . . . .
C14 C13 C12 C11 0.2(4) . . . .
O7 C13 C12 C11 -179.1(2) . . . .
C14 C13 C12 O6 179.0(2) . . . .
O7 C13 C12 O6 -0.2(3) . . . .
C19 O6 C12 C11 -167.6(3) . . . .
C19 O6 C12 C13 13.6(3) . . . .
C12 O6 C19 O7 -21.8(3) . . . .
C13 O7 C19 O6 21.6(3) . . . .
